data_7233434
loop_
_publ_author_name
'Jia Li'
'Jin-Yun Wang'
'Zhong-Ning Chen'

_publ_section_title
;
 Sensitized EuIII luminescence through energy transfer from PtM2 (M = Ag
 or Au) alkynyl chromophores in PtM2Eu2 heteropentanuclear complexes
;
_journal_name_full 'Journal of Materials Chemistry C'
_journal_page_first 3661
_journal_page_last 3668
_journal_paper_doi 10.1039/C3TC30474D
_journal_volume 1
_journal_year 2013
_chemical_formula_sum 'C148 H112 Ag2 Cl2 Eu2 F36 N6 O22 P6 Pt'
_chemical_formula_weight 3981.91
_space_group_IT_number 2
_space_group_name_Hall '-P 1'
_space_group_name_H-M_alt 'P -1'
_symmetry_cell_setting triclinic
_symmetry_space_group_name_H-M 'P -1'
_atom_sites_solution_hydrogens geom
_atom_sites_solution_primary direct
_atom_sites_solution_secondary difmap
_cell_angle_alpha 91.365(3)
_cell_angle_beta 93.191(3)
_cell_angle_gamma 106.915(3)
_cell_formula_units_Z 1
_cell_length_a 15.030(4)
_cell_length_b 15.677(4)
_cell_length_c 19.167(4)
_cell_measurement_temperature 293(2)
_cell_volume 4310.4(18)
_computing_cell_refinement 'Bruker XSCANS'
_computing_data_collection 'Bruker XSCANS'
_computing_data_reduction 'Bruker SHELXTL'
_computing_molecular_graphics 'Bruker SHELXTL'
_computing_publication_material 'Bruker SHELXTL'
_computing_structure_refinement 'SHELXL-97 (Sheldrick, 1997)'
_computing_structure_solution 'SHELXS-97 (Sheldrick, 1990)'
_diffrn_ambient_temperature 293(2)
_diffrn_measured_fraction_theta_full 0.984
_diffrn_measured_fraction_theta_max 0.984
_diffrn_measurement_device_type 'Bruker P4'
_diffrn_measurement_method '\w scans'
_diffrn_radiation_monochromator graphite
_diffrn_radiation_source 'fine-focus sealed tube'
_diffrn_radiation_type MoK\a
_diffrn_radiation_wavelength 0.71073
_diffrn_reflns_av_R_equivalents 0.0431
_diffrn_reflns_av_sigmaI/netI 0.0629
_diffrn_reflns_limit_h_max 17
_diffrn_reflns_limit_h_min -17
_diffrn_reflns_limit_k_max 18
_diffrn_reflns_limit_k_min -14
_diffrn_reflns_limit_l_max 22
_diffrn_reflns_limit_l_min -22
_diffrn_reflns_number 32935
_diffrn_reflns_theta_full 25.00
_diffrn_reflns_theta_max 25.00
_diffrn_reflns_theta_min 3.20
_exptl_absorpt_coefficient_mu 1.935
_exptl_absorpt_correction_T_max 1.0000
_exptl_absorpt_correction_T_min 0.6542
_exptl_absorpt_correction_type multi-scan
_exptl_crystal_density_diffrn 1.534
_exptl_crystal_density_method 'not measured'
_exptl_crystal_F_000 1964
_exptl_crystal_size_max 0.22
_exptl_crystal_size_mid 0.20
_exptl_crystal_size_min 0.18
_platon_squeeze_details
;
;
_refine_diff_density_max 1.184
_refine_diff_density_min -1.285
_refine_diff_density_rms 0.103
_refine_ls_extinction_method none
_refine_ls_goodness_of_fit_ref 1.064
_refine_ls_hydrogen_treatment mixed
_refine_ls_matrix_type full
_refine_ls_number_parameters 1079
_refine_ls_number_reflns 14953
_refine_ls_number_restraints 418
_refine_ls_restrained_S_all 1.143
_refine_ls_R_factor_all 0.0716
_refine_ls_R_factor_gt 0.0592
_refine_ls_shift/su_max 0.020
_refine_ls_shift/su_mean 0.000
_refine_ls_structure_factor_coef Fsqd
_refine_ls_weighting_details 'calc w=1/[\s^2^(Fo^2^)+(0.0906P)^2^+0.6268P] where P=(Fo^2^+2Fc^2^)/3'
_refine_ls_weighting_scheme calc
_refine_ls_wR_factor_gt 0.1587
_refine_ls_wR_factor_ref 0.1701
_reflns_number_gt 12106
_reflns_number_total 14953
_reflns_threshold_expression >2sigma(I)
_cod_data_source_file J-Mater-Chem-C-1-3661-1.cif
_cod_data_source_block a
_cod_original_cell_volume 4310.2(17)
_cod_original_sg_symbol_H-M p-1
_cod_database_code 7233434

loop_
_symmetry_equiv_pos_as_xyz
'x, y, z'
'-x, -y, -z'

loop_
_atom_site_label
_atom_site_type_symbol
_atom_site_fract_x
_atom_site_fract_y
_atom_site_fract_z
_atom_site_U_iso_or_equiv
_atom_site_adp_type
_atom_site_occupancy
_atom_site_symmetry_multiplicity
_atom_site_calc_flag
_atom_site_refinement_flags
_atom_site_disorder_assembly
_atom_site_disorder_group
Pt1 Pt 0.0000 0.5000 0.5000 0.04510(12) Uani 1 2 d S . .
Ag1 Ag -0.06091(5) 0.63445(4) 0.42300(3) 0.07178(19) Uani 1 1 d . . .
O1 O 0.7462(5) 0.7599(4) 0.0794(3) 0.0875(17) Uani 1 1 d . . .
O2 O 0.7404(4) 0.6813(4) -0.0513(3) 0.0871(17) Uani 1 1 d . . .
O3 O 0.8052(4) 0.8726(4) -0.0557(3) 0.0897(18) Uani 1 1 d . . .
O4 O 0.6515(4) 0.7739(4) -0.1459(3) 0.0860(18) Uani 1 1 d . . .
O6 O 0.5004(5) 0.7896(5) -0.0609(3) 0.0917(19) Uani 1 1 d . . .
O5 O 0.6506(5) 0.9345(5) -0.0650(4) 0.099(2) Uani 1 1 d . . .
N1 N 0.5378(5) 0.6329(5) -0.0413(3) 0.0736(18) Uani 1 1 d . . .
N2 N 0.5410(4) 0.7373(4) 0.0741(3) 0.0642(16) Uani 1 1 d . . .
N3 N 0.6710(5) 0.8969(5) 0.0828(4) 0.0782(19) Uani 1 1 d . . .
C1 C 0.1442(5) 0.7189(4) 0.5257(4) 0.0566(16) Uani 1 1 d . . .
H1A H 0.1874 0.7076 0.4934 0.068 Uiso 1 1 calc R . .
H1B H 0.1796 0.7650 0.5595 0.068 Uiso 1 1 calc R . .
C2 C 0.1991(5) 0.5895(5) 0.6039(4) 0.0614(18) Uani 1 1 d . . .
H2A H 0.2340 0.6358 0.6378 0.074 Uiso 1 1 calc R . .
H2B H 0.2379 0.5897 0.5652 0.074 Uiso 1 1 calc R . .
C3 C 0.1264(6) 0.8306(5) 0.4139(4) 0.0652(18) Uani 1 1 d U . .
C4 C 0.0949(8) 0.8222(7) 0.3426(5) 0.093(3) Uani 1 1 d U . .
H4A H 0.0385 0.7811 0.3275 0.112 Uiso 1 1 calc R . .
C5 C 0.1485(11) 0.8754(8) 0.2967(6) 0.116(4) Uani 1 1 d U . .
H5A H 0.1270 0.8709 0.2499 0.140 Uiso 1 1 calc R . .
C6 C 0.2295(11) 0.9327(8) 0.3156(7) 0.121(4) Uani 1 1 d U . .
H6A H 0.2641 0.9674 0.2822 0.145 Uiso 1 1 calc R . .
C7 C 0.2634(9) 0.9422(7) 0.3837(7) 0.117(4) Uani 1 1 d U . .
H7A H 0.3207 0.9835 0.3965 0.140 Uiso 1 1 calc R . .
C8 C 0.2126(7) 0.8901(6) 0.4340(5) 0.088(3) Uani 1 1 d U . .
H8A H 0.2361 0.8952 0.4803 0.106 Uiso 1 1 calc R . .
C9 C 0.0213(6) 0.8349(5) 0.5338(4) 0.067(2) Uani 1 1 d . . .
C10 C 0.0759(8) 0.8821(7) 0.5904(6) 0.099(3) Uani 1 1 d . . .
H10A H 0.1350 0.8766 0.6017 0.119 Uiso 1 1 calc R . .
C11 C 0.0397(11) 0.9385(9) 0.6303(7) 0.127(5) Uani 1 1 d . . .
H11A H 0.0760 0.9686 0.6692 0.152 Uiso 1 1 calc R . .
C12 C -0.0394(13) 0.9517(10) 0.6174(8) 0.133(5) Uani 1 1 d . . .
H12A H -0.0576 0.9941 0.6430 0.159 Uiso 1 1 calc R . .
C13 C -0.0939(12) 0.9029(12) 0.5663(10) 0.157(6) Uani 1 1 d . . .
H13A H -0.1549 0.9051 0.5593 0.189 Uiso 1 1 calc R . .
C14 C -0.0616(9) 0.8477(9) 0.5225(7) 0.119(4) Uani 1 1 d . . .
H14A H -0.0996 0.8188 0.4838 0.142 Uiso 1 1 calc R . .
C15 C 0.0471(6) 0.6601(5) 0.6458(4) 0.066(2) Uani 1 1 d . . .
C16 C -0.0427(7) 0.6586(6) 0.6423(5) 0.085(3) Uani 1 1 d . . .
H16A H -0.0826 0.6290 0.6049 0.103 Uiso 1 1 calc R . .
C17 C -0.0765(10) 0.7019(7) 0.6956(8) 0.123(5) Uani 1 1 d . . .
H17A H -0.1380 0.7034 0.6923 0.148 Uiso 1 1 calc R . .
C18 C -0.0202(15) 0.7405(9) 0.7502(8) 0.147(7) Uani 1 1 d . . .
H18A H -0.0426 0.7696 0.7850 0.176 Uiso 1 1 calc R . .
C19 C 0.0699(13) 0.7384(8) 0.7564(6) 0.124(5) Uani 1 1 d . . .
H19A H 0.1067 0.7622 0.7969 0.149 Uiso 1 1 calc R . .
C20 C 0.1068(8) 0.7020(6) 0.7041(5) 0.092(3) Uani 1 1 d . . .
H20A H 0.1695 0.7046 0.7067 0.111 Uiso 1 1 calc R . .
C21 C -0.2903(6) 0.5324(6) 0.3393(4) 0.070(2) Uani 1 1 d . . .
C22 C -0.2961(8) 0.6179(7) 0.3312(6) 0.099(3) Uani 1 1 d . . .
H22A H -0.2417 0.6653 0.3326 0.119 Uiso 1 1 calc R . .
C23 C -0.3824(10) 0.6347(10) 0.3209(7) 0.123(4) Uani 1 1 d . . .
H23A H -0.3861 0.6926 0.3165 0.147 Uiso 1 1 calc R . .
C24 C -0.4632(9) 0.5614(12) 0.3174(6) 0.116(4) Uani 1 1 d . . .
H24A H -0.5214 0.5700 0.3086 0.140 Uiso 1 1 calc R . .
C25 C -0.4565(7) 0.4810(10) 0.3265(5) 0.107(4) Uani 1 1 d . . .
H25A H -0.5114 0.4344 0.3269 0.128 Uiso 1 1 calc R . .
C26 C -0.3734(7) 0.4612(7) 0.3356(5) 0.091(3) Uani 1 1 d . . .
H26A H -0.3721 0.4025 0.3392 0.109 Uiso 1 1 calc R . .
C27 C -0.1360(6) 0.5046(6) 0.2687(4) 0.071(2) Uani 1 1 d . . .
C28 C -0.1964(7) 0.4641(7) 0.2123(5) 0.096(3) Uani 1 1 d . . .
H28A H -0.2601 0.4435 0.2177 0.115 Uiso 1 1 calc R . .
C29 C -0.1630(9) 0.4543(9) 0.1494(5) 0.110(4) Uani 1 1 d . . .
H29A H -0.2036 0.4241 0.1124 0.132 Uiso 1 1 calc R . .
C30 C -0.0679(9) 0.4894(10) 0.1397(6) 0.120(4) Uani 1 1 d . . .
H30A H -0.0458 0.4855 0.0957 0.144 Uiso 1 1 calc R . .
C31 C -0.0084(9) 0.5287(10) 0.1941(6) 0.121(4) Uani 1 1 d . . .
H31A H 0.0552 0.5499 0.1881 0.145 Uiso 1 1 calc R . .
C32 C -0.0420(7) 0.5379(8) 0.2595(5) 0.095(3) Uani 1 1 d . . .
H32A H -0.0011 0.5663 0.2968 0.114 Uiso 1 1 calc R . .
C33 C 0.0937(5) 0.5426(5) 0.4285(4) 0.0552(16) Uani 1 1 d . . .
C34 C 0.1497(5) 0.5705(5) 0.3867(4) 0.0594(18) Uani 1 1 d . . .
C35 C 0.2160(5) 0.5986(5) 0.3332(4) 0.0597(17) Uani 1 1 d . . .
C36 C 0.2370(6) 0.5368(5) 0.2881(4) 0.073(2) Uani 1 1 d . . .
H36A H 0.2074 0.4761 0.2913 0.088 Uiso 1 1 calc R . .
C37 C 0.3012(6) 0.5653(5) 0.2393(4) 0.072(2) Uani 1 1 d . . .
H37A H 0.3151 0.5229 0.2106 0.087 Uiso 1 1 calc R . .
C38 C 0.3457(5) 0.6535(5) 0.2310(4) 0.0590(17) Uani 1 1 d . . .
C39 C 0.3245(6) 0.7143(5) 0.2759(5) 0.080(3) Uani 1 1 d . . .
H39A H 0.3533 0.7748 0.2714 0.096 Uiso 1 1 calc R . .
C40 C 0.2628(6) 0.6887(6) 0.3264(4) 0.078(2) Uani 1 1 d . . .
H40A H 0.2520 0.7315 0.3565 0.094 Uiso 1 1 calc R . .
C41 C 0.5321(8) 0.5856(7) -0.1031(4) 0.086(3) Uani 1 1 d . . .
H41A H 0.5825 0.6015 -0.1310 0.103 Uiso 1 1 calc R . .
C42 C 0.4573(8) 0.5170(7) -0.1262(4) 0.087(3) Uani 1 1 d . . .
H42A H 0.4567 0.4861 -0.1683 0.104 Uiso 1 1 calc R . .
C43 C 0.3839(7) 0.4950(7) -0.0861(4) 0.089(3) Uani 1 1 d . . .
H43A H 0.3318 0.4480 -0.1009 0.107 Uiso 1 1 calc R . .
C44 C 0.3845(6) 0.5400(6) -0.0247(4) 0.079(2) Uani 1 1 d . . .
H44A H 0.3329 0.5252 0.0021 0.095 Uiso 1 1 calc R . .
C45 C 0.4637(6) 0.6086(6) -0.0026(4) 0.066(2) Uani 1 1 d . . .
C46 C 0.4705(5) 0.6618(5) 0.0644(4) 0.0601(18) Uani 1 1 d . . .
C47 C 0.4068(5) 0.6337(5) 0.1155(4) 0.0634(19) Uani 1 1 d . . .
H47A H 0.3595 0.5802 0.1080 0.076 Uiso 1 1 calc R . .
C48 C 0.4123(5) 0.6831(5) 0.1766(4) 0.0611(18) Uani 1 1 d . . .
C49 C 0.4878(5) 0.7612(5) 0.1858(4) 0.0623(18) Uani 1 1 d . . .
H49A H 0.4962 0.7955 0.2272 0.075 Uiso 1 1 calc R . .
C50 C 0.5497(5) 0.7878(5) 0.1344(4) 0.0622(18) Uani 1 1 d . . .
C51 C 0.6268(6) 0.8717(5) 0.1411(4) 0.069(2) Uani 1 1 d . . .
C52 C 0.6532(7) 0.9205(7) 0.2036(5) 0.094(3) Uani 1 1 d . . .
H52A H 0.6210 0.9019 0.2432 0.113 Uiso 1 1 calc R . .
C53 C 0.7283(8) 0.9978(8) 0.2069(6) 0.104(3) Uani 1 1 d . . .
H53A H 0.7466 1.0313 0.2487 0.125 Uiso 1 1 calc R . .
C54 C 0.7756(8) 1.0241(8) 0.1469(7) 0.112(4) Uani 1 1 d . . .
H54A H 0.8260 1.0753 0.1472 0.134 Uiso 1 1 calc R . .
C55 C 0.7449(7) 0.9721(6) 0.0883(6) 0.098(3) Uani 1 1 d . . .
H55A H 0.7768 0.9890 0.0483 0.117 Uiso 1 1 calc R . .
C56 C 0.8634(7) 0.7564(7) 0.1613(6) 0.115(3) Uani 1 1 d DU . .
C57 C 0.8171(7) 0.7362(6) 0.0894(5) 0.082(2) Uani 1 1 d . C .
C58 C 0.8550(7) 0.6923(7) 0.0404(6) 0.093(3) Uani 1 1 d . . .
H58A H 0.9105 0.6799 0.0525 0.112 Uiso 1 1 calc R C .
C59 C 0.8133(7) 0.6671(7) -0.0246(6) 0.087(3) Uani 1 1 d . A .
C60 C 0.8539(6) 0.6114(7) -0.0737(6) 0.119(3) Uani 1 1 d DU . .
F4 F 0.7941(9) 0.5309(8) -0.0876(9) 0.132(4) Uani 0.50 1 d PDU A 1
F5 F 0.8735(13) 0.6488(11) -0.1323(8) 0.152(4) Uani 0.50 1 d PDU A 1
F6 F 0.9283(10) 0.5942(12) -0.0444(8) 0.140(4) Uani 0.50 1 d PDU A 1
F4' F 0.9422(8) 0.6540(11) -0.0840(8) 0.138(4) Uani 0.50 1 d PDU A 2
F5' F 0.8483(13) 0.5337(9) -0.0508(9) 0.148(4) Uani 0.50 1 d PDU A 2
F6' F 0.8148(11) 0.6026(12) -0.1390(6) 0.143(4) Uani 0.50 1 d PDU A 2
C61 C 0.9346(9) 0.9536(7) -0.1112(5) 0.126(4) Uani 1 1 d DU . .
C62 C 0.8354(7) 0.8929(6) -0.1154(5) 0.083(3) Uani 1 1 d U . .
C63 C 0.7943(7) 0.8652(7) -0.1805(5) 0.096(3) Uani 1 1 d . . .
H63A H 0.8268 0.8877 -0.2192 0.115 Uiso 1 1 calc R . .
C64 C 0.7066(8) 0.8052(7) -0.1914(5) 0.096(3) Uani 1 1 d . . .
C65 C 0.6720(10) 0.7704(12) -0.2659(6) 0.125(4) Uani 1 1 d U . .
C66 C 0.6257(11) 1.0550(9) -0.1261(9) 0.122(4) Uani 1 1 d U . .
C67 C 0.5926(9) 0.9574(8) -0.1029(7) 0.108(3) Uani 1 1 d U . .
C68 C 0.5017(10) 0.9111(9) -0.1265(8) 0.134(3) Uani 1 1 d U . .
H68A H 0.4679 0.9365 -0.1574 0.161 Uiso 1 1 calc R . .
C69 C 0.4635(9) 0.8281(8) -0.1035(7) 0.130(4) Uani 1 1 d DU B .
C70 C 0.3634(10) 0.7795(8) -0.1281(6) 0.147(4) Uani 1 1 d DU . .
F16 F 0.3513(14) 0.6954(8) -0.1433(12) 0.195(7) Uani 0.50 1 d PDU B 1
F17 F 0.3355(12) 0.8127(12) -0.1843(8) 0.163(6) Uani 0.50 1 d PDU B 1
F18 F 0.3077(11) 0.7864(16) -0.0793(10) 0.208(7) Uani 0.50 1 d PDU B 1
F16' F 0.3154(12) 0.8300(13) -0.1509(12) 0.202(7) Uani 0.50 1 d PDU B 2
F17' F 0.3180(10) 0.7332(12) -0.0772(9) 0.168(6) Uani 0.50 1 d PDU B 2
F18' F 0.3624(13) 0.7203(11) -0.1787(9) 0.185(6) Uani 0.50 1 d PDU B 2
Eu1 Eu 0.65430(3) 0.78971(3) -0.02193(2) 0.07078(16) Uani 1 1 d . . .
P1 P 0.05799(14) 0.76053(12) 0.47665(10) 0.0575(4) Uani 1 1 d . . .
P2 P 0.09412(12) 0.61700(12) 0.57175(9) 0.0514(4) Uani 1 1 d . . .
P3 P -0.17589(14) 0.51919(13) 0.35507(10) 0.0612(5) Uani 1 1 d . . .
F1 F 0.9539(10) 0.771(2) 0.1619(16) 0.175(10) Uani 0.50 1 d PDU C 1
F2 F 0.849(2) 0.8242(15) 0.1941(14) 0.180(12) Uani 0.50 1 d PDU C 1
F3 F 0.830(2) 0.6871(16) 0.1988(17) 0.193(11) Uani 0.50 1 d PDU C 1
F1' F 0.8970(19) 0.8419(9) 0.1756(17) 0.160(9) Uani 0.50 1 d PDU C 2
F2' F 0.9310(16) 0.7214(19) 0.1761(19) 0.188(11) Uani 0.50 1 d PDU C 2
F3' F 0.7999(16) 0.7253(19) 0.2061(13) 0.191(11) Uani 0.50 1 d PDU C 2
F7 F 0.9925(6) 0.9173(9) -0.0804(7) 0.234(5) Uani 1 1 d DU . .
F8 F 0.9445(9) 1.0272(7) -0.0750(7) 0.252(6) Uani 1 1 d DU . .
F9 F 0.9677(6) 0.9760(7) -0.1713(4) 0.222(5) Uani 1 1 d DU . .
F10 F 0.5859(7) 0.7547(11) -0.2824(4) 0.237(6) Uani 1 1 d U . .
F11 F 0.7199(9) 0.8115(8) -0.3140(4) 0.236(6) Uani 1 1 d U . .
F12 F 0.6756(7) 0.6888(7) -0.2748(5) 0.171(3) Uani 1 1 d U . .
F13 F 0.7168(8) 1.0767(7) -0.1385(7) 0.210(5) Uani 1 1 d . . .
F14 F 0.5901(8) 1.0712(6) -0.1856(6) 0.210(5) Uani 1 1 d . . .
F15 F 0.6165(10) 1.1105(6) -0.0813(6) 0.217(6) Uani 1 1 d . . .
Cl1 Cl -0.3768(3) 1.1425(3) 0.3604(2) 0.1220(15) Uani 0.588(8) 1 d PD D 1
O7 O -0.3570(9) 1.2316(7) 0.3338(7) 0.133(5) Uani 0.588(8) 1 d PDU D 1
O8 O -0.4511(8) 1.0781(8) 0.3151(6) 0.124(5) Uani 0.588(8) 1 d PDU D 1
O9 O -0.3017(7) 1.1139(8) 0.3817(6) 0.106(4) Uani 0.588(8) 1 d PDU D 1
O10 O -0.4300(7) 1.1516(7) 0.4315(5) 0.267(4) Uani 0.588(8) 1 d PDU D 1
Cl1' Cl -0.4300(7) 1.1516(7) 0.4315(5) 0.267(4) Uani 0.412(8) 1 d PD D 2
O7' O -0.4522(17) 1.0647(12) 0.4621(10) 0.221(8) Uani 0.412(8) 1 d PDU D 2
O8' O -0.5163(10) 1.1716(16) 0.4117(10) 0.163(6) Uani 0.412(8) 1 d PDU D 2
O9' O -0.3705(13) 1.2206(14) 0.4768(8) 0.171(7) Uani 0.412(8) 1 d PDU D 2
O10' O -0.3768(3) 1.1425(3) 0.3604(2) 0.1220(15) Uani 0.412(8) 1 d PDU D 2

loop_
_atom_site_aniso_label
_atom_site_aniso_U_11
_atom_site_aniso_U_22
_atom_site_aniso_U_33
_atom_site_aniso_U_23
_atom_site_aniso_U_13
_atom_site_aniso_U_12
Pt1 0.0455(2) 0.0446(2) 0.0494(2) 0.01108(14) 0.02084(14) 0.01597(14)
Ag1 0.0780(4) 0.0526(3) 0.0832(4) 0.0102(3) -0.0058(3) 0.0181(3)
O1 0.097(5) 0.103(5) 0.077(4) 0.018(3) 0.030(3) 0.047(4)
O2 0.079(4) 0.105(5) 0.088(4) 0.010(3) 0.030(3) 0.039(4)
O3 0.083(4) 0.103(5) 0.087(4) 0.020(3) 0.037(3) 0.028(3)
O4 0.075(4) 0.111(5) 0.074(4) 0.028(3) 0.034(3) 0.023(3)
O6 0.098(5) 0.104(5) 0.090(4) 0.042(4) 0.029(3) 0.049(4)
O5 0.096(5) 0.102(5) 0.119(5) 0.049(4) 0.044(4) 0.048(4)
N1 0.087(5) 0.078(5) 0.066(4) 0.017(3) 0.037(3) 0.033(4)
N2 0.067(4) 0.069(4) 0.063(4) 0.021(3) 0.031(3) 0.022(3)
N3 0.076(4) 0.066(4) 0.096(5) 0.019(4) 0.044(4) 0.018(3)
C1 0.064(4) 0.045(4) 0.062(4) 0.002(3) 0.018(3) 0.014(3)
C2 0.062(4) 0.056(4) 0.068(4) 0.009(3) 0.013(3) 0.018(3)
C3 0.085(5) 0.054(4) 0.066(4) 0.016(3) 0.028(4) 0.030(3)
C4 0.121(8) 0.086(7) 0.081(5) 0.012(5) 0.028(5) 0.038(5)
C5 0.185(11) 0.106(9) 0.076(6) 0.031(6) 0.042(6) 0.062(7)
C6 0.169(11) 0.086(7) 0.118(7) 0.032(7) 0.078(8) 0.038(6)
C7 0.126(9) 0.079(7) 0.139(8) 0.028(6) 0.058(7) 0.009(6)
C8 0.097(6) 0.071(6) 0.097(6) 0.020(5) 0.028(5) 0.021(4)
C9 0.074(5) 0.060(5) 0.076(5) 0.011(4) 0.021(4) 0.029(4)
C10 0.102(8) 0.082(6) 0.117(8) -0.016(6) 0.018(6) 0.034(6)
C11 0.140(12) 0.107(9) 0.139(11) -0.054(8) 0.020(9) 0.045(8)
C12 0.162(14) 0.116(11) 0.149(12) -0.017(9) 0.026(10) 0.085(11)
C13 0.127(12) 0.163(14) 0.212(17) -0.030(13) 0.024(12) 0.091(11)
C14 0.108(9) 0.134(10) 0.134(10) -0.027(8) 0.007(7) 0.068(8)
C15 0.090(6) 0.052(4) 0.063(4) 0.004(3) 0.025(4) 0.027(4)
C16 0.099(7) 0.069(5) 0.098(6) 0.009(5) 0.052(5) 0.031(5)
C17 0.143(11) 0.078(7) 0.158(11) -0.010(7) 0.098(9) 0.034(7)
C18 0.236(19) 0.093(9) 0.127(11) -0.007(8) 0.114(12) 0.055(11)
C19 0.213(16) 0.099(8) 0.070(6) -0.022(5) 0.037(8) 0.057(10)
C20 0.124(9) 0.078(6) 0.071(6) -0.013(5) 0.018(5) 0.025(6)
C21 0.065(5) 0.080(6) 0.065(5) 0.006(4) 0.004(4) 0.024(4)
C22 0.096(7) 0.084(7) 0.133(9) 0.014(6) -0.005(6) 0.052(6)
C23 0.129(11) 0.131(11) 0.136(10) 0.014(8) -0.013(8) 0.085(9)
C24 0.097(9) 0.179(14) 0.100(8) -0.005(9) 0.003(6) 0.085(10)
C25 0.059(6) 0.171(12) 0.085(7) 0.001(7) -0.005(5) 0.028(7)
C26 0.075(6) 0.102(7) 0.098(7) 0.011(5) -0.001(5) 0.032(5)
C27 0.072(5) 0.085(6) 0.069(5) 0.011(4) 0.007(4) 0.041(4)
C28 0.085(7) 0.104(8) 0.092(7) -0.014(6) 0.001(5) 0.022(6)
C29 0.108(9) 0.166(11) 0.062(6) -0.017(6) 0.002(5) 0.053(8)
C30 0.121(10) 0.199(14) 0.074(7) 0.007(7) 0.025(6) 0.095(10)
C31 0.094(8) 0.188(13) 0.097(8) 0.023(8) 0.032(6) 0.061(8)
C32 0.086(7) 0.136(9) 0.074(6) 0.031(6) 0.026(5) 0.044(6)
C33 0.053(4) 0.054(4) 0.059(4) 0.003(3) 0.019(3) 0.014(3)
C34 0.061(4) 0.065(4) 0.054(4) 0.011(3) 0.023(3) 0.017(3)
C35 0.059(4) 0.069(5) 0.053(4) 0.008(3) 0.026(3) 0.019(3)
C36 0.082(5) 0.064(5) 0.069(5) 0.004(4) 0.040(4) 0.008(4)
C37 0.084(6) 0.065(5) 0.071(5) 0.001(4) 0.040(4) 0.022(4)
C38 0.064(4) 0.060(4) 0.057(4) 0.013(3) 0.024(3) 0.020(3)
C39 0.102(6) 0.051(4) 0.093(6) 0.018(4) 0.057(5) 0.022(4)
C40 0.088(6) 0.067(5) 0.082(5) 0.005(4) 0.047(5) 0.020(4)
C41 0.120(8) 0.094(7) 0.057(5) 0.014(5) 0.041(5) 0.046(6)
C42 0.122(8) 0.093(7) 0.053(5) 0.003(4) 0.014(5) 0.043(6)
C43 0.102(7) 0.105(7) 0.057(5) 0.005(5) 0.012(5) 0.022(6)
C44 0.076(6) 0.093(6) 0.067(5) 0.006(4) 0.021(4) 0.020(5)
C45 0.075(5) 0.079(5) 0.055(4) 0.025(4) 0.030(4) 0.033(4)
C46 0.062(4) 0.074(5) 0.052(4) 0.020(3) 0.026(3) 0.028(4)
C47 0.065(4) 0.068(5) 0.061(4) 0.015(4) 0.022(3) 0.020(4)
C48 0.062(4) 0.070(5) 0.059(4) 0.016(3) 0.029(3) 0.026(4)
C49 0.066(4) 0.062(4) 0.062(4) 0.011(3) 0.024(3) 0.019(4)
C50 0.061(4) 0.069(5) 0.064(4) 0.019(4) 0.026(3) 0.026(4)
C51 0.075(5) 0.066(5) 0.071(5) 0.013(4) 0.032(4) 0.020(4)
C52 0.088(7) 0.093(7) 0.089(6) -0.001(5) 0.029(5) 0.004(5)
C53 0.101(8) 0.106(8) 0.089(7) -0.004(6) 0.019(6) 0.003(6)
C54 0.091(7) 0.097(8) 0.129(9) -0.003(7) 0.036(7) -0.006(6)
C55 0.089(7) 0.069(6) 0.129(9) 0.010(6) 0.053(6) 0.004(5)
C56 0.122(8) 0.123(8) 0.111(9) 0.005(6) -0.003(7) 0.056(7)
C57 0.076(6) 0.080(6) 0.093(6) 0.012(5) 0.021(5) 0.026(5)
C58 0.072(6) 0.104(8) 0.110(8) -0.012(6) 0.013(5) 0.035(5)
C59 0.067(6) 0.086(6) 0.115(8) 0.013(6) 0.035(5) 0.025(5)
C60 0.094(6) 0.131(7) 0.141(7) -0.009(6) 0.044(5) 0.044(5)
F4 0.112(8) 0.130(7) 0.157(9) -0.032(6) 0.033(7) 0.038(6)
F5 0.146(8) 0.169(8) 0.144(7) -0.005(6) 0.064(6) 0.042(6)
F6 0.107(7) 0.151(10) 0.181(9) -0.046(7) 0.021(7) 0.068(6)
F4' 0.099(6) 0.174(9) 0.141(9) -0.031(7) 0.065(6) 0.033(7)
F5' 0.141(10) 0.122(7) 0.193(10) -0.019(7) 0.050(8) 0.054(7)
F6' 0.128(8) 0.156(9) 0.143(7) -0.046(6) 0.034(6) 0.037(7)
C61 0.124(8) 0.119(8) 0.119(9) 0.017(6) 0.061(7) 0.002(7)
C62 0.080(6) 0.087(6) 0.082(6) 0.020(5) 0.037(5) 0.018(5)
C63 0.088(7) 0.112(8) 0.082(6) 0.024(6) 0.043(5) 0.012(6)
C64 0.104(8) 0.105(8) 0.085(7) 0.019(6) 0.022(6) 0.033(6)
C65 0.124(8) 0.192(11) 0.065(6) 0.014(8) 0.031(6) 0.051(10)
C66 0.125(8) 0.097(7) 0.143(9) 0.037(7) 0.001(7) 0.031(6)
C67 0.109(6) 0.091(6) 0.125(7) 0.035(5) 0.003(6) 0.030(5)
C68 0.125(7) 0.112(6) 0.165(8) 0.042(6) -0.004(6) 0.031(5)
C69 0.115(7) 0.109(7) 0.160(8) 0.046(6) 0.009(6) 0.020(5)
C70 0.117(7) 0.138(8) 0.188(10) 0.049(7) 0.000(7) 0.038(6)
F16 0.179(12) 0.134(9) 0.255(17) 0.032(10) -0.027(13) 0.023(10)
F17 0.143(11) 0.166(11) 0.195(11) 0.010(10) -0.027(10) 0.077(9)
F18 0.132(11) 0.247(16) 0.245(13) 0.039(13) 0.038(10) 0.047(12)
F16' 0.138(11) 0.217(13) 0.261(16) 0.061(11) -0.025(12) 0.074(9)
F17' 0.098(9) 0.150(13) 0.259(13) 0.054(10) 0.041(9) 0.032(9)
F18' 0.181(12) 0.152(12) 0.198(13) 0.024(10) -0.029(11) 0.016(10)
Eu1 0.0754(3) 0.0803(3) 0.0677(3) 0.0274(2) 0.0390(2) 0.0318(2)
P1 0.0648(11) 0.0461(10) 0.0654(11) 0.0075(8) 0.0142(8) 0.0200(8)
P2 0.0545(10) 0.0505(10) 0.0534(9) 0.0098(7) 0.0191(7) 0.0185(8)
P3 0.0644(12) 0.0580(11) 0.0643(11) 0.0081(9) 0.0062(9) 0.0220(9)
F1 0.122(9) 0.26(3) 0.146(18) -0.03(2) -0.040(10) 0.076(13)
F2 0.22(3) 0.218(17) 0.13(2) -0.071(17) -0.076(18) 0.144(19)
F3 0.24(2) 0.215(18) 0.138(18) 0.092(16) 0.011(17) 0.088(18)
F1' 0.18(2) 0.126(9) 0.162(18) -0.016(11) -0.005(16) 0.041(10)
F2' 0.22(2) 0.20(2) 0.17(2) -0.012(18) -0.080(18) 0.14(2)
F3' 0.211(19) 0.25(3) 0.092(11) 0.053(19) 0.024(12) 0.025(18)
F7 0.079(5) 0.320(13) 0.305(13) 0.072(11) 0.029(7) 0.053(7)
F8 0.223(11) 0.162(8) 0.312(13) -0.098(9) 0.080(10) -0.042(7)
F9 0.155(7) 0.289(12) 0.132(6) 0.011(6) 0.062(5) -0.086(7)
F10 0.158(7) 0.48(2) 0.107(6) -0.021(8) -0.021(5) 0.154(10)
F11 0.286(11) 0.247(10) 0.097(5) 0.042(6) 0.031(6) -0.049(10)
F12 0.187(8) 0.165(7) 0.145(7) -0.034(6) 0.002(6) 0.034(6)
F13 0.173(9) 0.153(8) 0.300(14) 0.105(9) 0.047(9) 0.030(7)
F14 0.242(12) 0.145(8) 0.220(11) 0.085(8) -0.016(9) 0.022(7)
F15 0.354(17) 0.104(6) 0.202(10) 0.003(6) 0.086(10) 0.068(8)
Cl1 0.114(3) 0.113(3) 0.115(3) -0.015(2) 0.013(2) -0.005(2)
O7 0.141(9) 0.082(7) 0.138(9) 0.006(7) 0.018(8) -0.030(7)
O8 0.116(8) 0.112(8) 0.111(8) -0.023(6) -0.038(6) -0.007(7)
O9 0.078(7) 0.119(8) 0.117(8) -0.021(6) -0.013(6) 0.030(6)
O10 0.254(8) 0.298(9) 0.214(7) -0.007(6) 0.027(6) 0.026(7)
Cl1' 0.254(8) 0.298(9) 0.214(7) -0.007(6) 0.027(6) 0.026(7)
O7' 0.238(14) 0.237(15) 0.142(12) 0.073(11) 0.083(11) -0.018(13)
O8' 0.059(9) 0.280(14) 0.180(12) 0.034(12) 0.018(9) 0.092(10)
O9' 0.166(13) 0.230(14) 0.102(10) -0.074(10) 0.027(10) 0.038(12)
O10' 0.114(3) 0.113(3) 0.115(3) -0.015(2) 0.013(2) -0.005(2)

loop_
_atom_type_symbol
_atom_type_description
_atom_type_scat_dispersion_real
_atom_type_scat_dispersion_imag
_atom_type_scat_source
C C 0.0033 0.0016 'International Tables Vol C Tables 4.2.6.8 and 6.1.1.4'
H H 0.0000 0.0000 'International Tables Vol C Tables 4.2.6.8 and 6.1.1.4'
N N 0.0061 0.0033 'International Tables Vol C Tables 4.2.6.8 and 6.1.1.4'
O O 0.0106 0.0060 'International Tables Vol C Tables 4.2.6.8 and 6.1.1.4'
F F 0.0171 0.0103 'International Tables Vol C Tables 4.2.6.8 and 6.1.1.4'
P P 0.1023 0.0942 'International Tables Vol C Tables 4.2.6.8 and 6.1.1.4'
Cl Cl 0.1484 0.1585 'International Tables Vol C Tables 4.2.6.8 and 6.1.1.4'
Ag Ag -0.8971 1.1015 'International Tables Vol C Tables 4.2.6.8 and 6.1.1.4'
Eu Eu -0.1578 3.6682 'International Tables Vol C Tables 4.2.6.8 and 6.1.1.4'
Pt Pt -1.7033 8.3905 'International Tables Vol C Tables 4.2.6.8 and 6.1.1.4'

loop_
_geom_angle_atom_site_label_1
_geom_angle_atom_site_label_2
_geom_angle_atom_site_label_3
_geom_angle
_geom_angle_site_symmetry_1
_geom_angle_site_symmetry_3
C33 Pt1 C33 180.000(1) 2_566 .
C33 Pt1 P2 94.2(2) 2_566 .
C33 Pt1 P2 85.8(2) . .
C33 Pt1 P2 85.8(2) 2_566 2_566
C33 Pt1 P2 94.2(2) . 2_566
P2 Pt1 P2 180.000(1) . 2_566
C33 Pt1 Ag1 74.2(2) 2_566 2_566
C33 Pt1 Ag1 105.8(2) . 2_566
P2 Pt1 Ag1 92.90(5) . 2_566
P2 Pt1 Ag1 87.10(5) 2_566 2_566
C33 Pt1 Ag1 105.8(2) 2_566 .
C33 Pt1 Ag1 74.2(2) . .
P2 Pt1 Ag1 87.10(5) . .
P2 Pt1 Ag1 92.90(5) 2_566 .
Ag1 Pt1 Ag1 180.00(2) 2_566 .
P3 Ag1 P1 172.26(7) . .
P3 Ag1 Pt1 90.54(5) . .
P1 Ag1 Pt1 95.37(5) . .
C57 O1 Eu1 136.7(6) . .
C59 O2 Eu1 133.1(7) . .
C62 O3 Eu1 131.2(6) . .
C64 O4 Eu1 135.4(7) . .
C69 O6 Eu1 138.0(7) . .
C67 O5 Eu1 132.4(7) . .
C45 N1 C41 116.5(8) . .
C45 N1 Eu1 119.7(6) . .
C41 N1 Eu1 120.4(6) . .
C46 N2 C50 119.4(6) . .
C46 N2 Eu1 120.3(5) . .
C50 N2 Eu1 120.3(5) . .
C51 N3 C55 116.9(8) . .
C51 N3 Eu1 121.9(5) . .
C55 N3 Eu1 118.6(6) . .
P2 C1 P1 114.3(4) . .
P2 C2 P3 114.2(4) . 2_566
C8 C3 C4 118.8(8) . .
C8 C3 P1 120.9(7) . .
C4 C3 P1 120.2(7) . .
C5 C4 C3 118.7(11) . .
C6 C5 C4 122.6(12) . .
C5 C6 C7 120.7(11) . .
C6 C7 C8 120.1(12) . .
C3 C8 C7 118.9(10) . .
C14 C9 C10 116.1(9) . .
C14 C9 P1 120.3(8) . .
C10 C9 P1 123.5(7) . .
C9 C10 C11 117.9(11) . .
C12 C11 C10 125.0(13) . .
C11 C12 C13 117.2(13) . .
C12 C13 C14 120.9(14) . .
C9 C14 C13 122.4(13) . .
C16 C15 C20 120.1(8) . .
C16 C15 P2 119.7(7) . .
C20 C15 P2 120.0(7) . .
C15 C16 C17 119.8(11) . .
C18 C17 C16 119.7(13) . .
C17 C18 C19 121.2(11) . .
C18 C19 C20 120.9(13) . .
C19 C20 C15 118.1(12) . .
C22 C21 C26 118.6(9) . .
C22 C21 P3 117.4(7) . .
C26 C21 P3 124.0(7) . .
C21 C22 C23 121.3(11) . .
C22 C23 C24 117.9(12) . .
C25 C24 C23 119.9(11) . .
C24 C25 C26 124.1(12) . .
C25 C26 C21 118.1(11) . .
C32 C27 C28 119.4(9) . .
C32 C27 P3 117.9(7) . .
C28 C27 P3 122.7(7) . .
C29 C28 C27 120.3(10) . .
C28 C29 C30 120.3(10) . .
C31 C30 C29 120.0(10) . .
C30 C31 C32 120.0(11) . .
C27 C32 C31 119.9(10) . .
C34 C33 Pt1 178.0(7) . .
C33 C34 C35 176.1(8) . .
C40 C35 C36 117.6(6) . .
C40 C35 C34 120.8(7) . .
C36 C35 C34 121.6(7) . .
C37 C36 C35 120.1(7) . .
C38 C37 C36 122.8(7) . .
C37 C38 C39 116.7(7) . .
C37 C38 C48 122.0(7) . .
C39 C38 C48 121.3(7) . .
C40 C39 C38 122.5(7) . .
C39 C40 C35 120.3(8) . .
C42 C41 N1 124.0(9) . .
C43 C42 C41 117.8(9) . .
C42 C43 C44 121.3(10) . .
C43 C44 C45 118.6(9) . .
N1 C45 C44 121.8(8) . .
N1 C45 C46 115.9(7) . .
C44 C45 C46 122.3(7) . .
N2 C46 C47 120.9(7) . .
N2 C46 C45 117.5(6) . .
C47 C46 C45 121.6(7) . .
C48 C47 C46 121.6(8) . .
C47 C48 C49 116.2(6) . .
C47 C48 C38 121.9(7) . .
C49 C48 C38 121.9(7) . .
C50 C49 C48 121.2(7) . .
N2 C50 C49 120.7(7) . .
N2 C50 C51 116.9(6) . .
C49 C50 C51 122.4(7) . .
N3 C51 C52 121.9(8) . .
N3 C51 C50 115.8(7) . .
C52 C51 C50 122.3(7) . .
C51 C52 C53 119.6(9) . .
C52 C53 C54 119.1(10) . .
C55 C54 C53 117.0(10) . .
C54 C55 N3 125.4(9) . .
F2 C56 F1' 35.9(17) . .
F2 C56 F3 106.5(13) . .
F1' C56 F3 134(3) . .
F2 C56 F2' 126(2) . .
F1' C56 F2' 106.6(13) . .
F3 C56 F2' 72.5(15) . .
F2 C56 F1 107.0(13) . .
F1' C56 F1 75.9(16) . .
F3 C56 F1 107.8(13) . .
F2' C56 F1 36.4(16) . .
F2 C56 F3' 72.1(17) . .
F1' C56 F3' 106.6(13) . .
F3 C56 F3' 38.5(15) . .
F2' C56 F3' 106.5(13) . .
F1 C56 F3' 135(2) . .
F2 C56 C57 114.6(14) . .
F1' C56 C57 112.3(18) . .
F3 C56 C57 108.0(18) . .
F2' C56 C57 116.4(18) . .
F1 C56 C57 112.5(16) . .
F3' C56 C57 107.8(16) . .
O1 C57 C58 125.7(10) . .
O1 C57 C56 115.3(9) . .
C58 C57 C56 119.0(9) . .
C59 C58 C57 122.1(10) . .
O2 C59 C58 128.1(10) . .
O2 C59 C60 112.5(10) . .
C58 C59 C60 119.4(9) . .
F5' C60 F5 134.7(15) . .
F5' C60 F6 59.4(9) . .
F5 C60 F6 109.9(10) . .
F5' C60 F4' 109.5(10) . .
F5 C60 F4' 61.1(9) . .
F6 C60 F4' 53.7(8) . .
F5' C60 F4 46.7(8) . .
F5 C60 F4 107.9(11) . .
F6 C60 F4 103.6(10) . .
F4' C60 F4 138.0(13) . .
F5' C60 F6' 109.4(11) . .
F5 C60 F6' 43.1(8) . .
F6 C60 F6' 134.2(13) . .
F4' C60 F6' 101.5(10) . .
F4 C60 F6' 67.8(9) . .
F5' C60 C59 112.5(11) . .
F5 C60 C59 111.9(12) . .
F6 C60 C59 112.1(11) . .
F4' C60 C59 110.5(10) . .
F4 C60 C59 110.9(10) . .
F6' C60 C59 112.8(11) . .
F7 C61 F9 105.1(10) . .
F7 C61 F8 104.8(11) . .
F9 C61 F8 106.8(10) . .
F7 C61 C62 112.3(9) . .
F9 C61 C62 114.5(10) . .
F8 C61 C62 112.6(10) . .
O3 C62 C63 130.2(9) . .
O3 C62 C61 112.8(9) . .
C63 C62 C61 116.9(8) . .
C62 C63 C64 122.6(8) . .
O4 C64 C63 126.8(10) . .
O4 C64 C65 114.8(10) . .
C63 C64 C65 118.3(10) . .
F10 C65 F11 110.4(13) . .
F10 C65 F12 97.0(15) . .
F11 C65 F12 103.4(13) . .
F10 C65 C64 117.6(11) . .
F11 C65 C64 115.8(13) . .
F12 C65 C64 110.1(12) . .
F15 C66 F14 108.1(14) . .
F15 C66 F13 107.3(14) . .
F14 C66 F13 101.0(14) . .
F15 C66 C67 113.3(14) . .
F14 C66 C67 116.4(13) . .
F13 C66 C67 109.7(12) . .
O5 C67 C68 130.9(11) . .
O5 C67 C66 114.7(11) . .
C68 C67 C66 114.4(11) . .
C69 C68 C67 118.7(12) . .
O6 C69 C68 126.1(13) . .
O6 C69 C70 115.8(9) . .
C68 C69 C70 118.0(11) . .
F16' C70 F16 128.7(19) . .
F16' C70 F17 35.7(13) . .
F16 C70 F17 106.4(12) . .
F16' C70 F18 72.9(13) . .
F16 C70 F18 108.9(13) . .
F17 C70 F18 106.8(12) . .
F16' C70 F18' 107.9(13) . .
F16 C70 F18' 35.2(12) . .
F17 C70 F18' 75.9(12) . .
F18 C70 F18' 135.7(18) . .
F16' C70 F17' 107.3(12) . .
F16 C70 F17' 72.5(12) . .
F17 C70 F17' 132.6(18) . .
F18 C70 F17' 39.5(11) . .
F18' C70 F17' 105.9(12) . .
F16' C70 C69 114.8(12) . .
F16 C70 C69 112.3(12) . .
F17 C70 C69 112.6(12) . .
F18 C70 C69 109.6(12) . .
F18' C70 C69 109.5(12) . .
F17' C70 C69 111.0(11) . .
O4 Eu1 O6 75.8(2) . .
O4 Eu1 O3 73.0(2) . .
O6 Eu1 O3 132.3(2) . .
O4 Eu1 O5 74.7(2) . .
O6 Eu1 O5 67.9(2) . .
O3 Eu1 O5 69.6(2) . .
O4 Eu1 O1 137.3(2) . .
O6 Eu1 O1 142.6(2) . .
O3 Eu1 O1 82.3(2) . .
O5 Eu1 O1 128.1(3) . .
O4 Eu1 O2 71.8(2) . .
O6 Eu1 O2 129.2(2) . .
O3 Eu1 O2 72.1(2) . .
O5 Eu1 O2 134.8(2) . .
O1 Eu1 O2 67.6(2) . .
O4 Eu1 N3 146.0(2) . .
O6 Eu1 N3 96.2(2) . .
O3 Eu1 N3 90.3(2) . .
O5 Eu1 N3 71.8(2) . .
O1 Eu1 N3 65.5(2) . .
O2 Eu1 N3 131.6(2) . .
O4 Eu1 N2 137.4(2) . .
O6 Eu1 N2 69.3(2) . .
O3 Eu1 N2 149.6(2) . .
O5 Eu1 N2 112.2(2) . .
O1 Eu1 N2 73.3(2) . .
O2 Eu1 N2 113.1(2) . .
N3 Eu1 N2 63.5(2) . .
O4 Eu1 N1 80.3(2) . .
O6 Eu1 N1 65.9(2) . .
O3 Eu1 N1 139.4(2) . .
O5 Eu1 N1 131.4(2) . .
O1 Eu1 N1 98.3(2) . .
O2 Eu1 N1 70.8(2) . .
N3 Eu1 N1 127.13(19) . .
N2 Eu1 N1 63.7(2) . .
C9 P1 C3 105.6(4) . .
C9 P1 C1 108.5(4) . .
C3 P1 C1 102.9(4) . .
C9 P1 Ag1 117.5(3) . .
C3 P1 Ag1 113.0(3) . .
C1 P1 Ag1 108.3(2) . .
C15 P2 C1 101.5(3) . .
C15 P2 C2 107.9(4) . .
C1 P2 C2 101.4(3) . .
C15 P2 Pt1 120.5(3) . .
C1 P2 Pt1 113.9(2) . .
C2 P2 Pt1 109.8(3) . .
C21 P3 C27 105.3(4) . .
C21 P3 C2 103.4(4) . 2_566
C27 P3 C2 106.7(4) . 2_566
C21 P3 Ag1 118.0(3) . .
C27 P3 Ag1 110.6(3) . .
C2 P3 Ag1 111.9(3) 2_566 .
O9 Cl1 O7 117.1(7) . .
O9 Cl1 O8 115.9(7) . .
O7 Cl1 O8 110.7(7) . .
O9 Cl1 O10 105.8(6) . .
O7 Cl1 O10 102.3(7) . .
O8 Cl1 O10 102.8(6) . .

loop_
_geom_bond_atom_site_label_1
_geom_bond_atom_site_label_2
_geom_bond_distance
_geom_bond_site_symmetry_2
Pt1 C33 2.005(6) 2_566
Pt1 C33 2.005(6) .
Pt1 P2 2.3260(19) .
Pt1 P2 2.3260(19) 2_566
Pt1 Ag1 2.9291(7) 2_566
Pt1 Ag1 2.9291(8) .
Ag1 P3 2.402(2) .
Ag1 P1 2.409(2) .
O1 C57 1.234(10) .
O1 Eu1 2.452(6) .
O2 C59 1.264(11) .
O2 Eu1 2.489(6) .
O3 C62 1.267(10) .
O3 Eu1 2.396(6) .
O4 C64 1.244(11) .
O4 Eu1 2.381(6) .
O6 C69 1.227(12) .
O6 Eu1 2.390(7) .
O5 C67 1.241(12) .
O5 Eu1 2.449(6) .
N1 C45 1.340(9) .
N1 C41 1.368(11) .
N1 Eu1 2.574(7) .
N2 C46 1.340(10) .
N2 C50 1.363(10) .
N2 Eu1 2.564(5) .
N3 C51 1.340(9) .
N3 C55 1.361(11) .
N3 Eu1 2.540(8) .
C1 P2 1.827(7) .
C1 P1 1.837(7) .
C2 P2 1.831(7) .
C2 P3 1.842(7) 2_566
C3 C8 1.386(13) .
C3 C4 1.411(12) .
C3 P1 1.804(7) .
C4 C5 1.358(14) .
C5 C6 1.311(17) .
C6 C7 1.363(17) .
C7 C8 1.391(13) .
C9 C14 1.326(13) .
C9 C10 1.381(13) .
C9 P1 1.801(8) .
C10 C11 1.398(14) .
C11 C12 1.277(18) .
C12 C13 1.314(19) .
C13 C14 1.395(17) .
C15 C16 1.341(12) .
C15 C20 1.412(13) .
C15 P2 1.821(8) .
C16 C17 1.409(13) .
C17 C18 1.32(2) .
C18 C19 1.36(2) .
C19 C20 1.363(14) .
C21 C22 1.381(12) .
C21 C26 1.409(12) .
C21 P3 1.801(8) .
C22 C23 1.401(14) .
C23 C24 1.406(18) .
C24 C25 1.308(17) .
C25 C26 1.375(14) .
C27 C32 1.380(12) .
C27 C28 1.383(12) .
C27 P3 1.824(9) .
C28 C29 1.354(14) .
C29 C30 1.399(16) .
C30 C31 1.346(16) .
C31 C32 1.397(14) .
C33 C34 1.191(9) .
C34 C35 1.456(9) .
C35 C40 1.396(11) .
C35 C36 1.399(11) .
C36 C37 1.368(10) .
C37 C38 1.367(10) .
C38 C39 1.384(10) .
C38 C48 1.475(9) .
C39 C40 1.363(10) .
C41 C42 1.354(14) .
C42 C43 1.345(13) .
C43 C44 1.357(12) .
C44 C45 1.390(12) .
C45 C46 1.497(11) .
C46 C47 1.397(9) .
C47 C48 1.374(11) .
C48 C49 1.406(10) .
C49 C50 1.380(9) .
C50 C51 1.476(11) .
C51 C52 1.380(12) .
C52 C53 1.391(13) .
C53 C54 1.394(14) .
C54 C55 1.349(15) .
C56 F2 1.301(10) .
C56 F1' 1.304(10) .
C56 F3 1.307(10) .
C56 F2' 1.309(10) .
C56 F1 1.311(10) .
C56 F3' 1.312(10) .
C56 C57 1.493(15) .
C57 C58 1.392(13) .
C58 C59 1.358(14) .
C59 C60 1.535(14) .
C60 F5' 1.286(9) .
C60 F5 1.288(9) .
C60 F6 1.324(9) .
C60 F4' 1.329(9) .
C60 F4 1.330(9) .
C60 F6' 1.339(9) .
C61 F7 1.295(9) .
C61 F9 1.295(8) .
C61 F8 1.299(9) .
C61 C62 1.515(14) .
C62 C63 1.364(14) .
C63 C64 1.381(14) .
C64 C65 1.525(16) .
C65 F10 1.264(15) .
C65 F11 1.271(14) .
C65 F12 1.304(17) .
C66 F15 1.249(17) .
C66 F14 1.294(15) .
C66 F13 1.348(16) .
C66 C67 1.549(16) .
C67 C68 1.391(16) .
C68 C69 1.355(15) .
C69 C70 1.518(18) .
C70 F16' 1.286(9) .
C70 F16 1.300(10) .
C70 F17 1.308(9) .
C70 F18 1.313(10) .
C70 F18' 1.322(10) .
C70 F17' 1.328(9) .
P3 C2 1.842(7) 2_566
Cl1 O9 1.376(9) .
Cl1 O7 1.452(10) .
Cl1 O8 1.488(9) .
Cl1 O10 1.642(9) .

loop_
_geom_torsion_atom_site_label_1
_geom_torsion_atom_site_label_2
_geom_torsion_atom_site_label_3
_geom_torsion_atom_site_label_4
_geom_torsion
_geom_torsion_site_symmetry_1
_geom_torsion_site_symmetry_2
_geom_torsion_site_symmetry_3
_geom_torsion_site_symmetry_4
C33 Pt1 Ag1 P3 -79.3(2) 2_566 . . .
C33 Pt1 Ag1 P3 100.7(2) . . . .
P2 Pt1 Ag1 P3 -172.88(7) . . . .
P2 Pt1 Ag1 P3 7.12(7) 2_566 . . .
Ag1 Pt1 Ag1 P3 -56(100) 2_566 . . .
C33 Pt1 Ag1 P1 105.7(2) 2_566 . . .
C33 Pt1 Ag1 P1 -74.3(2) . . . .
P2 Pt1 Ag1 P1 12.11(6) . . . .
P2 Pt1 Ag1 P1 -167.89(6) 2_566 . . .
Ag1 Pt1 Ag1 P1 129(100) 2_566 . . .
C8 C3 C4 C5 -2.5(14) . . . .
P1 C3 C4 C5 -179.4(8) . . . .
C3 C4 C5 C6 1.6(19) . . . .
C4 C5 C6 C7 -1(2) . . . .
C5 C6 C7 C8 1(2) . . . .
C4 C3 C8 C7 2.6(14) . . . .
P1 C3 C8 C7 179.4(8) . . . .
C6 C7 C8 C3 -1.6(18) . . . .
C14 C9 C10 C11 0.0(16) . . . .
P1 C9 C10 C11 179.3(9) . . . .
C9 C10 C11 C12 -2(2) . . . .
C10 C11 C12 C13 6(3) . . . .
C11 C12 C13 C14 -8(3) . . . .
C10 C9 C14 C13 -2.4(19) . . . .
P1 C9 C14 C13 178.3(12) . . . .
C12 C13 C14 C9 7(3) . . . .
C20 C15 C16 C17 2.5(13) . . . .
P2 C15 C16 C17 -171.9(7) . . . .
C15 C16 C17 C18 -2.9(16) . . . .
C16 C17 C18 C19 -1(2) . . . .
C17 C18 C19 C20 5(2) . . . .
C18 C19 C20 C15 -5.0(18) . . . .
C16 C15 C20 C19 1.4(14) . . . .
P2 C15 C20 C19 175.8(8) . . . .
C26 C21 C22 C23 1.2(16) . . . .
P3 C21 C22 C23 -178.0(9) . . . .
C21 C22 C23 C24 -1.4(18) . . . .
C22 C23 C24 C25 2.7(19) . . . .
C23 C24 C25 C26 -4.0(19) . . . .
C24 C25 C26 C21 3.8(17) . . . .
C22 C21 C26 C25 -2.2(14) . . . .
P3 C21 C26 C25 177.0(7) . . . .
C32 C27 C28 C29 2.4(16) . . . .
P3 C27 C28 C29 -179.5(9) . . . .
C27 C28 C29 C30 -3.6(18) . . . .
C28 C29 C30 C31 4(2) . . . .
C29 C30 C31 C32 -3(2) . . . .
C28 C27 C32 C31 -1.4(16) . . . .
P3 C27 C32 C31 -179.6(9) . . . .
C30 C31 C32 C27 1.5(19) . . . .
C33 Pt1 C33 C34 -132(100) 2_566 . . .
P2 Pt1 C33 C34 -34(20) . . . .
P2 Pt1 C33 C34 146(20) 2_566 . . .
Ag1 Pt1 C33 C34 -126(20) 2_566 . . .
Ag1 Pt1 C33 C34 54(20) . . . .
Pt1 C33 C34 C35 -166(13) . . . .
C33 C34 C35 C40 165(12) . . . .
C33 C34 C35 C36 -17(13) . . . .
C40 C35 C36 C37 -0.4(13) . . . .
C34 C35 C36 C37 -178.5(8) . . . .
C35 C36 C37 C38 -1.4(14) . . . .
C36 C37 C38 C39 1.3(13) . . . .
C36 C37 C38 C48 -178.0(8) . . . .
C37 C38 C39 C40 0.4(14) . . . .
C48 C38 C39 C40 179.7(9) . . . .
C38 C39 C40 C35 -2.1(16) . . . .
C36 C35 C40 C39 2.0(14) . . . .
C34 C35 C40 C39 -179.8(9) . . . .
C45 N1 C41 C42 -0.4(13) . . . .
Eu1 N1 C41 C42 -159.6(7) . . . .
N1 C41 C42 C43 0.9(15) . . . .
C41 C42 C43 C44 0.1(15) . . . .
C42 C43 C44 C45 -1.5(15) . . . .
C41 N1 C45 C44 -1.1(12) . . . .
Eu1 N1 C45 C44 158.3(6) . . . .
C41 N1 C45 C46 -179.2(7) . . . .
Eu1 N1 C45 C46 -19.9(9) . . . .
C43 C44 C45 N1 2.0(13) . . . .
C43 C44 C45 C46 -180.0(8) . . . .
C50 N2 C46 C47 -0.9(11) . . . .
Eu1 N2 C46 C47 -178.3(5) . . . .
C50 N2 C46 C45 179.9(6) . . . .
Eu1 N2 C46 C45 2.5(9) . . . .
N1 C45 C46 N2 11.4(10) . . . .
C44 C45 C46 N2 -166.7(7) . . . .
N1 C45 C46 C47 -167.8(7) . . . .
C44 C45 C46 C47 14.1(12) . . . .
N2 C46 C47 C48 1.8(12) . . . .
C45 C46 C47 C48 -179.1(7) . . . .
C46 C47 C48 C49 -2.6(11) . . . .
C46 C47 C48 C38 -179.6(7) . . . .
C37 C38 C48 C47 27.1(12) . . . .
C39 C38 C48 C47 -152.1(8) . . . .
C37 C38 C48 C49 -149.6(8) . . . .
C39 C38 C48 C49 31.1(12) . . . .
C47 C48 C49 C50 2.9(11) . . . .
C38 C48 C49 C50 179.8(7) . . . .
C46 N2 C50 C49 1.2(11) . . . .
Eu1 N2 C50 C49 178.5(5) . . . .
C46 N2 C50 C51 -178.0(7) . . . .
Eu1 N2 C50 C51 -0.6(9) . . . .
C48 C49 C50 N2 -2.2(11) . . . .
C48 C49 C50 C51 176.9(7) . . . .
C55 N3 C51 C52 1.4(14) . . . .
Eu1 N3 C51 C52 163.0(7) . . . .
C55 N3 C51 C50 -177.4(8) . . . .
Eu1 N3 C51 C50 -15.8(10) . . . .
N2 C50 C51 N3 10.4(11) . . . .
C49 C50 C51 N3 -168.7(8) . . . .
N2 C50 C51 C52 -168.3(8) . . . .
C49 C50 C51 C52 12.6(13) . . . .
N3 C51 C52 C53 -0.6(16) . . . .
C50 C51 C52 C53 178.1(9) . . . .
C51 C52 C53 C54 -0.2(18) . . . .
C52 C53 C54 C55 0.0(19) . . . .
C53 C54 C55 N3 0.9(19) . . . .
C51 N3 C55 C54 -1.6(16) . . . .
Eu1 N3 C55 C54 -163.8(10) . . . .
Eu1 O1 C57 C58 -20.6(16) . . . .
Eu1 O1 C57 C56 160.3(7) . . . .
F2 C56 C57 O1 -26.4(19) . . . .
F1' C56 C57 O1 -65.6(16) . . . .
F3 C56 C57 O1 92.1(16) . . . .
F2' C56 C57 O1 171.1(16) . . . .
F1 C56 C57 O1 -149.0(15) . . . .
F3' C56 C57 O1 51.6(17) . . . .
F2 C56 C57 C58 154.4(17) . . . .
F1' C56 C57 C58 115.2(16) . . . .
F3 C56 C57 C58 -87.1(17) . . . .
F2' C56 C57 C58 -8.1(19) . . . .
F1 C56 C57 C58 31.8(17) . . . .
F3' C56 C57 C58 -127.6(16) . . . .
O1 C57 C58 C59 -3.1(17) . . . .
C56 C57 C58 C59 176.0(10) . . . .
Eu1 O2 C59 C58 18.9(15) . . . .
Eu1 O2 C59 C60 -163.5(6) . . . .
C57 C58 C59 O2 3.1(18) . . . .
C57 C58 C59 C60 -174.3(9) . . . .
O2 C59 C60 F5' -112.9(12) . . . .
C58 C59 C60 F5' 64.9(14) . . . .
O2 C59 C60 F5 58.1(13) . . . .
C58 C59 C60 F5 -124.0(13) . . . .
O2 C59 C60 F6 -177.8(11) . . . .
C58 C59 C60 F6 0.1(15) . . . .
O2 C59 C60 F4' 124.3(11) . . . .
C58 C59 C60 F4' -57.9(14) . . . .
O2 C59 C60 F4 -62.5(13) . . . .
C58 C59 C60 F4 115.4(12) . . . .
O2 C59 C60 F6' 11.4(13) . . . .
C58 C59 C60 F6' -170.8(11) . . . .
Eu1 O3 C62 C63 -8.6(17) . . . .
Eu1 O3 C62 C61 175.0(6) . . . .
F7 C61 C62 O3 60.5(13) . . . .
F9 C61 C62 O3 -179.8(10) . . . .
F8 C61 C62 O3 -57.4(13) . . . .
F7 C61 C62 C63 -116.4(12) . . . .
F9 C61 C62 C63 3.3(15) . . . .
F8 C61 C62 C63 125.6(12) . . . .
O3 C62 C63 C64 -1(2) . . . .
C61 C62 C63 C64 175.6(10) . . . .
Eu1 O4 C64 C63 -0.6(18) . . . .
Eu1 O4 C64 C65 177.9(9) . . . .
C62 C63 C64 O4 5.6(19) . . . .
C62 C63 C64 C65 -172.8(12) . . . .
O4 C64 C65 F10 36(2) . . . .
C63 C64 C65 F10 -145.7(16) . . . .
O4 C64 C65 F11 169.2(14) . . . .
C63 C64 C65 F11 -12(2) . . . .
O4 C64 C65 F12 -74.0(15) . . . .
C63 C64 C65 F12 104.6(14) . . . .
Eu1 O5 C67 C68 11(2) . . . .
Eu1 O5 C67 C66 -171.2(9) . . . .
F15 C66 C67 O5 -82.6(18) . . . .
F14 C66 C67 O5 151.1(15) . . . .
F13 C66 C67 O5 37.2(19) . . . .
F15 C66 C67 C68 95.7(18) . . . .
F14 C66 C67 C68 -31(2) . . . .
F13 C66 C67 C68 -144.5(15) . . . .
O5 C67 C68 C69 4(3) . . . .
C66 C67 C68 C69 -173.9(14) . . . .
Eu1 O6 C69 C68 -28(2) . . . .
Eu1 O6 C69 C70 156.8(7) . . . .
C67 C68 C69 O6 3(2) . . . .
C67 C68 C69 C70 178.3(12) . . . .
O6 C69 C70 F16' 155.9(15) . . . .
C68 C69 C70 F16' -20.1(18) . . . .
O6 C69 C70 F16 -45.0(16) . . . .
C68 C69 C70 F16 139.0(16) . . . .
O6 C69 C70 F17 -165.1(14) . . . .
C68 C69 C70 F17 18.9(17) . . . .
O6 C69 C70 F18 76.2(16) . . . .
C68 C69 C70 F18 -99.8(17) . . . .
O6 C69 C70 F18' -82.6(15) . . . .
C68 C69 C70 F18' 101.3(16) . . . .
O6 C69 C70 F17' 34.0(15) . . . .
C68 C69 C70 F17' -142.1(15) . . . .
C64 O4 Eu1 O6 138.7(10) . . . .
C64 O4 Eu1 O3 -4.7(10) . . . .
C64 O4 Eu1 O5 68.2(10) . . . .
C64 O4 Eu1 O1 -62.1(11) . . . .
C64 O4 Eu1 O2 -81.0(10) . . . .
C64 O4 Eu1 N3 58.9(11) . . . .
C64 O4 Eu1 N2 174.4(9) . . . .
C64 O4 Eu1 N1 -153.8(10) . . . .
C69 O6 Eu1 O4 -50.6(12) . . . .
C69 O6 Eu1 O3 -0.2(13) . . . .
C69 O6 Eu1 O5 28.4(12) . . . .
C69 O6 Eu1 O1 152.8(11) . . . .
C69 O6 Eu1 O2 -102.1(12) . . . .
C69 O6 Eu1 N3 95.9(12) . . . .
C69 O6 Eu1 N2 154.4(13) . . . .
C69 O6 Eu1 N1 -136.1(13) . . . .
C62 O3 Eu1 O4 8.8(8) . . . .
C62 O3 Eu1 O6 -42.6(10) . . . .
C62 O3 Eu1 O5 -70.8(9) . . . .
C62 O3 Eu1 O1 153.6(9) . . . .
C62 O3 Eu1 O2 84.6(9) . . . .
C62 O3 Eu1 N3 -141.2(9) . . . .
C62 O3 Eu1 N2 -170.1(8) . . . .
C62 O3 Eu1 N1 59.8(10) . . . .
C67 O5 Eu1 O4 62.1(10) . . . .
C67 O5 Eu1 O6 -18.6(10) . . . .
C67 O5 Eu1 O3 139.2(11) . . . .
C67 O5 Eu1 O1 -159.1(10) . . . .
C67 O5 Eu1 O2 105.4(10) . . . .
C67 O5 Eu1 N3 -123.4(11) . . . .
C67 O5 Eu1 N2 -73.4(11) . . . .
C67 O5 Eu1 N1 0.4(11) . . . .
C57 O1 Eu1 O4 7.1(11) . . . .
C57 O1 Eu1 O6 152.6(8) . . . .
C57 O1 Eu1 O3 -47.2(9) . . . .
C57 O1 Eu1 O5 -103.6(9) . . . .
C57 O1 Eu1 O2 26.5(9) . . . .
C57 O1 Eu1 N3 -141.1(10) . . . .
C57 O1 Eu1 N2 151.0(10) . . . .
C57 O1 Eu1 N1 91.8(9) . . . .
C59 O2 Eu1 O4 141.6(8) . . . .
C59 O2 Eu1 O6 -165.3(7) . . . .
C59 O2 Eu1 O3 64.2(8) . . . .
C59 O2 Eu1 O5 97.4(8) . . . .
C59 O2 Eu1 O1 -24.7(8) . . . .
C59 O2 Eu1 N3 -9.6(9) . . . .
C59 O2 Eu1 N2 -83.8(8) . . . .
C59 O2 Eu1 N1 -132.6(8) . . . .
C51 N3 Eu1 O4 148.1(6) . . . .
C55 N3 Eu1 O4 -50.6(9) . . . .
C51 N3 Eu1 O6 74.3(7) . . . .
C55 N3 Eu1 O6 -124.4(7) . . . .
C51 N3 Eu1 O3 -153.0(7) . . . .
C55 N3 Eu1 O3 8.3(7) . . . .
C51 N3 Eu1 O5 138.6(7) . . . .
C55 N3 Eu1 O5 -60.1(7) . . . .
C51 N3 Eu1 O1 -71.7(7) . . . .
C55 N3 Eu1 O1 89.6(8) . . . .
C51 N3 Eu1 O2 -87.0(7) . . . .
C55 N3 Eu1 O2 74.2(8) . . . .
C51 N3 Eu1 N2 11.1(6) . . . .
C55 N3 Eu1 N2 172.4(8) . . . .
C51 N3 Eu1 N1 10.0(8) . . . .
C55 N3 Eu1 N1 171.3(7) . . . .
C46 N2 Eu1 O4 26.8(7) . . . .
C50 N2 Eu1 O4 -150.6(5) . . . .
C46 N2 Eu1 O6 64.0(6) . . . .
C50 N2 Eu1 O6 -113.4(6) . . . .
C46 N2 Eu1 O3 -154.8(5) . . . .
C50 N2 Eu1 O3 27.8(8) . . . .
C46 N2 Eu1 O5 118.0(6) . . . .
C50 N2 Eu1 O5 -59.4(6) . . . .
C46 N2 Eu1 O1 -117.0(6) . . . .
C50 N2 Eu1 O1 65.6(5) . . . .
C46 N2 Eu1 O2 -61.1(6) . . . .
C50 N2 Eu1 O2 121.6(5) . . . .
C46 N2 Eu1 N3 172.5(6) . . . .
C50 N2 Eu1 N3 -4.9(5) . . . .
C46 N2 Eu1 N1 -8.6(5) . . . .
C50 N2 Eu1 N1 174.1(6) . . . .
C45 N1 Eu1 O4 -141.5(6) . . . .
C41 N1 Eu1 O4 17.0(7) . . . .
C45 N1 Eu1 O6 -62.8(6) . . . .
C41 N1 Eu1 O6 95.8(7) . . . .
C45 N1 Eu1 O3 169.5(5) . . . .
C41 N1 Eu1 O3 -32.0(8) . . . .
C45 N1 Eu1 O5 -82.1(6) . . . .
C41 N1 Eu1 O5 76.4(7) . . . .
C45 N1 Eu1 O1 81.7(6) . . . .
C41 N1 Eu1 O1 -119.8(7) . . . .
C45 N1 Eu1 O2 144.5(6) . . . .
C41 N1 Eu1 O2 -57.0(7) . . . .
C45 N1 Eu1 N3 16.3(7) . . . .
C41 N1 Eu1 N3 174.8(6) . . . .
C45 N1 Eu1 N2 15.1(5) . . . .
C41 N1 Eu1 N2 173.6(7) . . . .
C14 C9 P1 C3 95.7(9) . . . .
C10 C9 P1 C3 -83.6(8) . . . .
C14 C9 P1 C1 -154.5(9) . . . .
C10 C9 P1 C1 26.2(9) . . . .
C14 C9 P1 Ag1 -31.4(10) . . . .
C10 C9 P1 Ag1 149.4(7) . . . .
C8 C3 P1 C9 68.7(8) . . . .
C4 C3 P1 C9 -114.5(7) . . . .
C8 C3 P1 C1 -45.0(8) . . . .
C4 C3 P1 C1 131.8(7) . . . .
C8 C3 P1 Ag1 -161.6(6) . . . .
C4 C3 P1 Ag1 15.2(8) . . . .
P2 C1 P1 C9 89.2(5) . . . .
P2 C1 P1 C3 -159.2(4) . . . .
P2 C1 P1 Ag1 -39.3(4) . . . .
P3 Ag1 P1 C9 108.1(6) . . . .
Pt1 Ag1 P1 C9 -112.2(3) . . . .
P3 Ag1 P1 C3 -15.3(7) . . . .
Pt1 Ag1 P1 C3 124.4(3) . . . .
P3 Ag1 P1 C1 -128.7(6) . . . .
Pt1 Ag1 P1 C1 11.0(2) . . . .
C16 C15 P2 C1 95.0(7) . . . .
C20 C15 P2 C1 -79.4(7) . . . .
C16 C15 P2 C2 -158.8(7) . . . .
C20 C15 P2 C2 26.8(8) . . . .
C16 C15 P2 Pt1 -31.7(8) . . . .
C20 C15 P2 Pt1 153.8(6) . . . .
P1 C1 P2 C15 -75.6(5) . . . .
P1 C1 P2 C2 173.3(4) . . . .
P1 C1 P2 Pt1 55.4(4) . . . .
P3 C2 P2 C15 81.0(5) 2_566 . . .
P3 C2 P2 C1 -172.8(4) 2_566 . . .
P3 C2 P2 Pt1 -52.0(5) 2_566 . . .
C33 Pt1 P2 C15 -20.8(4) 2_566 . . .
C33 Pt1 P2 C15 159.2(4) . . . .
P2 Pt1 P2 C15 -125(100) 2_566 . . .
Ag1 Pt1 P2 C15 -95.2(3) 2_566 . . .
Ag1 Pt1 P2 C15 84.8(3) . . . .
C33 Pt1 P2 C1 -141.7(3) 2_566 . . .
C33 Pt1 P2 C1 38.3(3) . . . .
P2 Pt1 P2 C1 114(100) 2_566 . . .
Ag1 Pt1 P2 C1 143.9(3) 2_566 . . .
Ag1 Pt1 P2 C1 -36.1(3) . . . .
C33 Pt1 P2 C2 105.4(3) 2_566 . . .
C33 Pt1 P2 C2 -74.6(3) . . . .
P2 Pt1 P2 C2 2(100) 2_566 . . .
Ag1 Pt1 P2 C2 31.0(2) 2_566 . . .
Ag1 Pt1 P2 C2 -149.0(2) . . . .
C22 C21 P3 C27 -89.6(8) . . . .
C26 C21 P3 C27 91.2(8) . . . .
C22 C21 P3 C2 158.5(7) . . . 2_566
C26 C21 P3 C2 -20.7(9) . . . 2_566
C22 C21 P3 Ag1 34.4(8) . . . .
C26 C21 P3 Ag1 -144.8(7) . . . .
C32 C27 P3 C21 146.9(7) . . . .
C28 C27 P3 C21 -31.2(9) . . . .
C32 C27 P3 C2 -103.6(8) . . . 2_566
C28 C27 P3 C2 78.3(8) . . . 2_566
C32 C27 P3 Ag1 18.3(8) . . . .
C28 C27 P3 Ag1 -159.8(7) . . . .
P1 Ag1 P3 C21 -83.0(6) . . . .
Pt1 Ag1 P3 C21 137.1(3) . . . .
P1 Ag1 P3 C27 38.3(7) . . . .
Pt1 Ag1 P3 C27 -101.6(3) . . . .
P1 Ag1 P3 C2 157.1(6) . . . 2_566
Pt1 Ag1 P3 C2 17.2(3) . . . 2_566

loop_
_platon_squeeze_void_nr
_platon_squeeze_void_average_x
_platon_squeeze_void_average_y
_platon_squeeze_void_average_z
_platon_squeeze_void_volume
_platon_squeeze_void_count_electrons
_platon_squeeze_void_content
1 0.144 0.733 0.055 115 18 ' '
2 0.500 0.500 0.500 549 90 ' '
3 0.855 0.267 0.945 115 18 ' '
